data_7224635
loop_
_publ_author_name
'Petryk, Ma\/lgorzata'
'Biniek, Katarzyna'
'Janiak, Agnieszka'
'Kwit, Marcin'

_publ_section_title
;
 Unexpected narcissistic self-sorting at molecular and supramolecular
 levels in racemic chiral calixsalens
;
_journal_issue 26
_journal_name_full CrystEngComm
_journal_page_first 4996
_journal_paper_doi 10.1039/C6CE00256K
_journal_volume 18
_journal_year 2016
_chemical_formula_moiety 'C45 H54 N6 O3, C2 H3 N'
_chemical_formula_sum 'C47 H57 N7 O3'
_chemical_formula_weight 767.99
_space_group_crystal_system monoclinic
_space_group_IT_number 14
_space_group_name_Hall '-P 2yn'
_space_group_name_H-M_alt 'P 1 21/n 1'
_symmetry_space_group_name_Hall '-P 2yn'
_symmetry_space_group_name_H-M 'P 1 21/n 1'
_atom_sites_solution_hydrogens geom
_audit_creation_method SHELXL-2014/7
_audit_update_record
;
2016-01-31 deposited with the CCDC.
2016-03-17 downloaded from the CCDC.
;
_cell_angle_alpha 90
_cell_angle_beta 100.6650(10)
_cell_angle_gamma 90
_cell_formula_units_Z 8
_cell_length_a 14.1389(2)
_cell_length_b 20.7594(2)
_cell_length_c 32.7591(4)
_cell_measurement_reflns_used 16411
_cell_measurement_temperature 130(2)
_cell_measurement_theta_max 72.2030
_cell_measurement_theta_min 2.5180
_cell_volume 9449.2(2)
_computing_structure_refinement 'SHELXL-2014/7 (Sheldrick, 2014)'
_diffrn_ambient_temperature 130(2)
_diffrn_detector_area_resol_mean 10.5357
_diffrn_measured_fraction_theta_full 0.999
_diffrn_measured_fraction_theta_max 0.999
_diffrn_measurement_device_type 'SuperNova (Cu) X-ray Source'
_diffrn_measurement_method '\w scans'
_diffrn_radiation_type CuK\a
_diffrn_radiation_wavelength 1.54184
_diffrn_reflns_av_R_equivalents 0.0254
_diffrn_reflns_av_unetI/netI 0.0285
_diffrn_reflns_Laue_measured_fraction_full 0.999
_diffrn_reflns_Laue_measured_fraction_max 0.999
_diffrn_reflns_limit_h_max 12
_diffrn_reflns_limit_h_min -16
_diffrn_reflns_limit_k_max 21
_diffrn_reflns_limit_k_min -24
_diffrn_reflns_limit_l_max 38
_diffrn_reflns_limit_l_min -38
_diffrn_reflns_number 38457
_diffrn_reflns_point_group_measured_fraction_full 0.999
_diffrn_reflns_point_group_measured_fraction_max 0.999
_diffrn_reflns_theta_full 66.600
_diffrn_reflns_theta_max 66.600
_diffrn_reflns_theta_min 2.533
_diffrn_source 'micro-focus sealed X-ray tube'
_exptl_absorpt_coefficient_mu 0.541
_exptl_absorpt_correction_T_max 1.00000
_exptl_absorpt_correction_T_min 0.34405
_exptl_absorpt_correction_type multi-scan
_exptl_absorpt_process_details
;
CrysAlisPro 1.171.38.41 (Rigaku Oxford Diffraction, 2015)
Empirical absorption correction in SCALE3 ABSPACK.
;
_exptl_crystal_colour yellow
_exptl_crystal_density_diffrn 1.080
_exptl_crystal_description plate
_exptl_crystal_F_000 3296
_exptl_crystal_size_max 0.25
_exptl_crystal_size_mid 0.14
_exptl_crystal_size_min 0.05
_platon_squeeze_details
;
one DCM molecule and two MeCN molecules have been aqueezed
;
_refine_diff_density_max 0.539
_refine_diff_density_min -0.231
_refine_diff_density_rms 0.046
_refine_ls_extinction_method none
_refine_ls_goodness_of_fit_ref 1.037
_refine_ls_hydrogen_treatment constr
_refine_ls_matrix_type full
_refine_ls_number_parameters 1013
_refine_ls_number_reflns 16672
_refine_ls_number_restraints 0
_refine_ls_restrained_S_all 1.037
_refine_ls_R_factor_all 0.0632
_refine_ls_R_factor_gt 0.0540
_refine_ls_shift/su_max 0.001
_refine_ls_shift/su_mean 0.000
_refine_ls_structure_factor_coef Fsqd
_refine_ls_weighting_details 'w=1/[\s^2^(Fo^2^)+(0.0921P)^2^+2.6451P] where P=(Fo^2^+2Fc^2^)/3'
_refine_ls_weighting_scheme calc
_refine_ls_wR_factor_gt 0.1496
_refine_ls_wR_factor_ref 0.1562
_reflns_Friedel_coverage 0.000
_reflns_number_gt 13552
_reflns_number_total 16672
_reflns_threshold_expression 'I > 2\s(I)'
_cod_data_source_file c6ce00256k2.cif
_cod_data_source_block 3b_squeezed
_cod_depositor_comments 'Adding full bibliography for 7224634--7224636.cif.'
_cod_database_code 7224635
_shelx_shelxl_version_number 2014/7
_shelx_space_group_comment
;
The symmetry employed for this shelxl refinement is uniquely defined
by the following loop, which should always be used as a source of
symmetry information in preference to the above space-group names.
They are only intended as comments.
;

loop_
_space_group_symop_operation_xyz
'x, y, z'
'-x+1/2, y+1/2, -z+1/2'
'-x, -y, -z'
'x-1/2, -y-1/2, z-1/2'

loop_
_atom_site_label
_atom_site_type_symbol
_atom_site_fract_x
_atom_site_fract_y
_atom_site_fract_z
_atom_site_U_iso_or_equiv
_atom_site_adp_type
_atom_site_occupancy
_atom_site_site_symmetry_order
_atom_site_calc_flag
_atom_site_refinement_flags_posn
_atom_site_refinement_flags_adp
O1 O 0.50295(10) 0.31543(6) 0.78036(4) 0.0341(3) Uani 1 1 d . .
H1 H 0.4621 0.3055 0.7949 0.041 Uiso 1 1 calc R U
O2 O 0.51301(9) 0.33506(6) 0.59747(4) 0.0339(3) Uani 1 1 d . .
H2 H 0.5691 0.3324 0.6114 0.041 Uiso 1 1 calc R U
O3 O 0.16509(10) 0.31720(6) 0.66704(4) 0.0323(3) Uani 1 1 d . .
H3 H 0.1555 0.3137 0.6411 0.039 Uiso 1 1 calc R U
O4 O 0.40915(9) 0.66336(6) 0.73960(4) 0.0338(3) Uani 1 1 d . .
H4 H 0.3672 0.6672 0.7546 0.041 Uiso 1 1 calc R U
O5 O 0.58877(10) 0.65990(7) 0.91015(4) 0.0394(3) Uani 1 1 d . .
H5 H 0.6459 0.6662 0.9221 0.047 Uiso 1 1 calc R U
O6 O 0.81734(9) 0.66726(6) 0.79380(4) 0.0313(3) Uani 1 1 d . .
H6 H 0.8030 0.6729 0.7680 0.038 Uiso 1 1 calc R U
N1 N 0.17831(11) 0.34977(8) 0.78943(5) 0.0313(3) Uani 1 1 d . .
N1S N 0.1066(2) 0.56438(15) 0.55890(9) 0.0890(9) Uani 1 1 d . .
N2 N 0.37663(11) 0.33406(8) 0.82768(5) 0.0320(3) Uani 1 1 d . .
N3 N 0.71706(11) 0.38063(7) 0.72408(5) 0.0300(3) Uani 1 1 d . .
N4 N 0.67868(11) 0.37334(7) 0.63368(5) 0.0308(3) Uani 1 1 d . .
N5 N 0.24512(11) 0.37108(7) 0.53426(5) 0.0312(3) Uani 1 1 d . .
N6 N 0.10930(11) 0.34989(7) 0.58966(5) 0.0307(3) Uani 1 1 d . .
N7 N 0.78953(11) 0.63737(8) 0.71645(4) 0.0304(3) Uani 1 1 d . .
N8 N 0.59954(11) 0.62505(8) 0.66536(5) 0.0332(3) Uani 1 1 d . .
N9 N 0.27276(11) 0.62942(7) 0.77714(5) 0.0297(3) Uani 1 1 d . .
N10 N 0.30981(12) 0.61298(7) 0.86690(5) 0.0347(4) Uani 1 1 d . .
N11 N 0.75532(12) 0.63397(8) 0.95537(5) 0.0376(4) Uani 1 1 d . .
N12 N 0.91798(12) 0.62444(8) 0.91406(5) 0.0346(4) Uani 1 1 d . .
C1 C 0.21074(13) 0.29457(9) 0.81645(5) 0.0304(4) Uani 1 1 d . .
H1A H 0.2279 0.2583 0.7991 0.036 Uiso 1 1 calc R U
C1S C 0.1751(2) 0.55471(13) 0.58197(8) 0.0574(6) Uani 1 1 d . .
C2 C 0.29974(13) 0.31337(9) 0.84857(5) 0.0309(4) Uani 1 1 d . .
H2A H 0.2825 0.3498 0.8658 0.037 Uiso 1 1 calc R U
C2S C 0.26139(19) 0.54093(13) 0.61182(8) 0.0581(6) Uani 1 1 d . .
H2S1 H 0.2804 0.4960 0.6088 0.087 Uiso 1 1 calc R U
H2S2 H 0.2491 0.5478 0.6400 0.087 Uiso 1 1 calc R U
H2S3 H 0.3132 0.5696 0.6070 0.087 Uiso 1 1 calc R U
C3 C 0.33315(15) 0.25625(10) 0.87690(6) 0.0383(4) Uani 1 1 d . .
H3A H 0.3540 0.2210 0.8603 0.046 Uiso 1 1 calc R U
H3B H 0.3892 0.2694 0.8981 0.046 Uiso 1 1 calc R U
C4 C 0.25362(16) 0.23187(10) 0.89841(6) 0.0407(5) Uani 1 1 d . .
H4A H 0.2380 0.2654 0.9176 0.049 Uiso 1 1 calc R U
H4B H 0.2763 0.1932 0.9150 0.049 Uiso 1 1 calc R U
C5 C 0.16352(15) 0.21516(11) 0.86699(7) 0.0413(5) Uani 1 1 d . .
H5A H 0.1115 0.2025 0.8818 0.050 Uiso 1 1 calc R U
H5B H 0.1771 0.1781 0.8499 0.050 Uiso 1 1 calc R U
C6 C 0.13058(14) 0.27271(10) 0.83879(6) 0.0354(4) Uani 1 1 d . .
H6A H 0.0732 0.2605 0.8181 0.043 Uiso 1 1 calc R U
H6B H 0.1124 0.3087 0.8556 0.043 Uiso 1 1 calc R U
C7 C 0.40410(13) 0.39238(9) 0.83144(6) 0.0318(4) Uani 1 1 d . .
H7 H 0.3735 0.4206 0.8478 0.038 Uiso 1 1 calc R U
C8 C 0.48089(13) 0.41773(9) 0.81170(6) 0.0322(4) Uani 1 1 d . .
C9 C 0.52814(13) 0.37806(9) 0.78691(6) 0.0297(4) Uani 1 1 d . .
C10 C 0.60094(13) 0.40359(9) 0.76815(6) 0.0302(4) Uani 1 1 d . .
C11 C 0.62438(13) 0.46919(10) 0.77407(6) 0.0344(4) Uani 1 1 d . .
H11 H 0.6731 0.4867 0.7609 0.041 Uiso 1 1 calc R U
C12 C 0.57898(13) 0.50937(9) 0.79847(6) 0.0328(4) Uani 1 1 d . .
C13 C 0.50758(14) 0.48204(9) 0.81684(6) 0.0337(4) Uani 1 1 d . .
H13 H 0.4756 0.5085 0.8337 0.040 Uiso 1 1 calc R U
C14 C 0.60666(15) 0.57925(10) 0.80528(7) 0.0410(5) Uani 1 1 d . .
H14A H 0.5498 0.6045 0.8083 0.062 Uiso 1 1 calc R U
H14B H 0.6325 0.5953 0.7814 0.062 Uiso 1 1 calc R U
H14C H 0.6557 0.5834 0.8305 0.062 Uiso 1 1 calc R U
C15 C 0.64974(13) 0.36190(9) 0.74193(6) 0.0299(4) Uani 1 1 d . .
H15 H 0.6294 0.3183 0.7382 0.036 Uiso 1 1 calc R U
C16 C 0.76029(13) 0.33227(8) 0.70096(6) 0.0293(4) Uani 1 1 d . .
H16 H 0.7169 0.2939 0.6965 0.035 Uiso 1 1 calc R U
C17 C 0.77199(13) 0.35860(9) 0.65871(6) 0.0312(4) Uani 1 1 d . .
H17 H 0.8116 0.3988 0.6628 0.037 Uiso 1 1 calc R U
C18 C 0.82225(14) 0.30901(10) 0.63519(6) 0.0372(4) Uani 1 1 d . .
H18A H 0.7800 0.2710 0.6285 0.045 Uiso 1 1 calc R U
H18B H 0.8329 0.3281 0.6087 0.045 Uiso 1 1 calc R U
C19 C 0.91820(14) 0.28772(11) 0.66058(7) 0.0442(5) Uani 1 1 d . .
H19A H 0.9462 0.2537 0.6453 0.053 Uiso 1 1 calc R U
H19B H 0.9632 0.3247 0.6643 0.053 Uiso 1 1 calc R U
C20 C 0.90733(15) 0.26223(10) 0.70268(7) 0.0452(5) Uani 1 1 d . .
H20A H 0.9716 0.2520 0.7191 0.054 Uiso 1 1 calc R U
H20B H 0.8691 0.2220 0.6991 0.054 Uiso 1 1 calc R U
C21 C 0.85769(15) 0.31140(10) 0.72604(6) 0.0383(4) Uani 1 1 d . .
H21A H 0.8996 0.3497 0.7324 0.046 Uiso 1 1 calc R U
H21B H 0.8481 0.2925 0.7527 0.046 Uiso 1 1 calc R U
C22 C 0.65984(14) 0.42918(9) 0.61842(6) 0.0325(4) Uani 1 1 d . .
H22 H 0.7068 0.4622 0.6245 0.039 Uiso 1 1 calc R U
C23 C 0.56784(14) 0.44371(9) 0.59178(6) 0.0321(4) Uani 1 1 d . .
C24 C 0.49709(14) 0.39527(9) 0.58283(5) 0.0301(4) Uani 1 1 d . .
C25 C 0.40707(14) 0.41029(9) 0.55857(6) 0.0321(4) Uani 1 1 d . .
C26 C 0.39209(14) 0.47256(10) 0.54215(6) 0.0362(4) Uani 1 1 d . .
H26 H 0.3320 0.4824 0.5250 0.043 Uiso 1 1 calc R U
C27 C 0.46149(16) 0.52039(9) 0.54994(6) 0.0377(4) Uani 1 1 d . .
C28 C 0.54891(15) 0.50497(10) 0.57530(6) 0.0365(4) Uani 1 1 d . .
H28 H 0.5970 0.5373 0.5815 0.044 Uiso 1 1 calc R U
C29 C 0.44308(18) 0.58690(11) 0.53170(8) 0.0505(6) Uani 1 1 d . .
H29A H 0.4692 0.5899 0.5061 0.076 Uiso 1 1 calc R U
H29B H 0.4744 0.6189 0.5517 0.076 Uiso 1 1 calc R U
H29C H 0.3736 0.5950 0.5255 0.076 Uiso 1 1 calc R U
C30 C 0.33160(14) 0.36058(9) 0.55226(6) 0.0314(4) Uani 1 1 d . .
H30 H 0.3483 0.3183 0.5622 0.038 Uiso 1 1 calc R U
C31 C 0.17916(13) 0.31630(9) 0.53024(5) 0.0315(4) Uani 1 1 d . .
H31 H 0.2106 0.2799 0.5476 0.038 Uiso 1 1 calc R U
C32 C 0.08694(13) 0.33533(9) 0.54532(5) 0.0316(4) Uani 1 1 d . .
H32 H 0.0595 0.3747 0.5300 0.038 Uiso 1 1 calc R U
C33 C 0.01213(15) 0.28168(10) 0.53791(6) 0.0386(4) Uani 1 1 d . .
H33A H 0.0361 0.2442 0.5555 0.046 Uiso 1 1 calc R U
H33B H -0.0479 0.2969 0.5463 0.046 Uiso 1 1 calc R U
C34 C -0.00998(15) 0.26063(11) 0.49272(6) 0.0419(5) Uani 1 1 d . .
H34A H -0.0409 0.2965 0.4753 0.050 Uiso 1 1 calc R U
H34B H -0.0555 0.2240 0.4896 0.050 Uiso 1 1 calc R U
C35 C 0.08201(17) 0.24064(11) 0.47807(7) 0.0453(5) Uani 1 1 d . .
H35A H 0.1093 0.2019 0.4936 0.054 Uiso 1 1 calc R U
H35B H 0.0669 0.2295 0.4482 0.054 Uiso 1 1 calc R U
C36 C 0.15563(16) 0.29483(10) 0.48486(6) 0.0390(4) Uani 1 1 d . .
H36A H 0.1303 0.3320 0.4673 0.047 Uiso 1 1 calc R U
H36B H 0.2154 0.2802 0.4761 0.047 Uiso 1 1 calc R U
C37 C 0.08367(13) 0.40386(9) 0.60239(6) 0.0311(4) Uani 1 1 d . .
H37 H 0.0556 0.4349 0.5825 0.037 Uiso 1 1 calc R U
C38 C 0.09575(12) 0.41995(9) 0.64655(6) 0.0284(4) Uani 1 1 d . .
C39 C 0.13296(12) 0.37481(9) 0.67743(6) 0.0295(4) Uani 1 1 d . .
C40 C 0.13343(12) 0.38900(9) 0.71926(6) 0.0284(4) Uani 1 1 d . .
C41 C 0.10114(12) 0.44953(9) 0.72942(6) 0.0307(4) Uani 1 1 d . .
H41 H 0.1012 0.4591 0.7578 0.037 Uiso 1 1 calc R U
C42 C 0.06896(13) 0.49626(9) 0.69963(6) 0.0322(4) Uani 1 1 d . .
C43 C 0.06520(13) 0.47983(9) 0.65798(6) 0.0320(4) Uani 1 1 d . .
H43 H 0.0412 0.5103 0.6370 0.038 Uiso 1 1 calc R U
C44 C 0.04191(15) 0.56339(9) 0.71088(7) 0.0391(4) Uani 1 1 d . .
H44A H 0.0287 0.5634 0.7392 0.059 Uiso 1 1 calc R U
H44B H -0.0157 0.5774 0.6915 0.059 Uiso 1 1 calc R U
H44C H 0.0952 0.5929 0.7093 0.059 Uiso 1 1 calc R U
C45 C 0.16765(12) 0.33980(9) 0.75071(6) 0.0290(4) Uani 1 1 d . .
H45 H 0.1826 0.2983 0.7415 0.035 Uiso 1 1 calc R U
C46 C 0.76852(13) 0.65617(9) 0.67283(5) 0.0314(4) Uani 1 1 d . .
H46 H 0.7793 0.6186 0.6552 0.038 Uiso 1 1 calc R U
C47 C 0.66434(14) 0.67841(9) 0.66091(6) 0.0326(4) Uani 1 1 d . .
H47 H 0.6530 0.7141 0.6799 0.039 Uiso 1 1 calc R U
C48 C 0.64411(16) 0.70337(11) 0.61589(6) 0.0445(5) Uani 1 1 d . .
H48A H 0.6516 0.6677 0.5967 0.053 Uiso 1 1 calc R U
H48B H 0.5770 0.7191 0.6089 0.053 Uiso 1 1 calc R U
C49 C 0.71267(18) 0.75764(11) 0.61038(7) 0.0490(5) Uani 1 1 d . .
H49A H 0.7002 0.7716 0.5810 0.059 Uiso 1 1 calc R U
H49B H 0.7007 0.7948 0.6276 0.059 Uiso 1 1 calc R U
C50 C 0.81634(18) 0.73705(12) 0.62262(7) 0.0488(5) Uani 1 1 d . .
H50A H 0.8588 0.7744 0.6205 0.059 Uiso 1 1 calc R U
H50B H 0.8305 0.7035 0.6032 0.059 Uiso 1 1 calc R U
C51 C 0.83761(15) 0.71077(11) 0.66671(6) 0.0407(5) Uani 1 1 d . .
H51A H 0.8319 0.7460 0.6865 0.049 Uiso 1 1 calc R U
H51B H 0.9046 0.6945 0.6729 0.049 Uiso 1 1 calc R U
C52 C 0.54380(13) 0.63353(9) 0.69120(6) 0.0310(4) Uani 1 1 d . .
H52 H 0.5467 0.6736 0.7054 0.037 Uiso 1 1 calc R U
C53 C 0.47532(13) 0.58507(9) 0.70045(6) 0.0309(4) Uani 1 1 d . .
C54 C 0.41010(13) 0.60171(9) 0.72595(6) 0.0296(4) Uani 1 1 d . .
C55 C 0.34768(13) 0.55535(9) 0.73732(6) 0.0309(4) Uani 1 1 d . .
C56 C 0.35062(13) 0.49291(9) 0.72220(6) 0.0324(4) Uani 1 1 d . .
H56 H 0.3081 0.4616 0.7298 0.039 Uiso 1 1 calc R U
C57 C 0.41361(13) 0.47481(9) 0.69634(6) 0.0317(4) Uani 1 1 d . .
C58 C 0.47581(13) 0.52118(9) 0.68594(6) 0.0316(4) Uani 1 1 d . .
H58 H 0.5199 0.5095 0.6686 0.038 Uiso 1 1 calc R U
C59 C 0.41342(15) 0.40649(10) 0.68009(7) 0.0402(5) Uani 1 1 d . .
H59A H 0.3662 0.4028 0.6542 0.060 Uiso 1 1 calc R U
H59B H 0.3963 0.3767 0.7008 0.060 Uiso 1 1 calc R U
H59C H 0.4776 0.3958 0.6748 0.060 Uiso 1 1 calc R U
C60 C 0.28026(13) 0.57235(9) 0.76429(6) 0.0310(4) Uani 1 1 d . .
H60 H 0.2407 0.5396 0.7725 0.037 Uiso 1 1 calc R U
C61 C 0.20042(13) 0.64415(8) 0.80238(6) 0.0290(4) Uani 1 1 d . .
H61 H 0.1605 0.6049 0.8042 0.035 Uiso 1 1 calc R U
C62 C 0.24872(14) 0.66419(9) 0.84616(6) 0.0323(4) Uani 1 1 d . .
H62 H 0.2890 0.7033 0.8443 0.039 Uiso 1 1 calc R U
C63 C 0.17189(17) 0.68042(10) 0.87179(7) 0.0420(5) Uani 1 1 d . .
H63A H 0.1336 0.6413 0.8748 0.050 Uiso 1 1 calc R U
H63B H 0.2035 0.6944 0.8999 0.050 Uiso 1 1 calc R U
C64 C 0.10517(17) 0.73350(11) 0.85151(7) 0.0471(5) Uani 1 1 d . .
H64A H 0.0541 0.7410 0.8680 0.057 Uiso 1 1 calc R U
H64B H 0.1421 0.7740 0.8513 0.057 Uiso 1 1 calc R U
C65 C 0.05941(14) 0.71574(10) 0.80739(7) 0.0408(5) Uani 1 1 d . .
H65A H 0.0208 0.7525 0.7942 0.049 Uiso 1 1 calc R U
H65B H 0.0155 0.6787 0.8079 0.049 Uiso 1 1 calc R U
C66 C 0.13531(13) 0.69821(9) 0.78178(6) 0.0318(4) Uani 1 1 d . .
H66A H 0.1748 0.7366 0.7787 0.038 Uiso 1 1 calc R U
H66B H 0.1032 0.6844 0.7537 0.038 Uiso 1 1 calc R U
C67 C 0.39574(14) 0.62787(9) 0.88256(6) 0.0326(4) Uani 1 1 d . .
H67 H 0.4175 0.6701 0.8779 0.039 Uiso 1 1 calc R U
C68 C 0.46370(15) 0.58298(9) 0.90762(6) 0.0336(4) Uani 1 1 d . .
C69 C 0.55917(15) 0.60174(9) 0.92120(6) 0.0339(4) Uani 1 1 d . .
C70 C 0.62328(15) 0.55973(10) 0.94643(6) 0.0368(4) Uani 1 1 d . .
C71 C 0.58986(16) 0.49991(10) 0.95702(6) 0.0407(5) Uani 1 1 d . .
H71 H 0.6331 0.4719 0.9742 0.049 Uiso 1 1 calc R U
C72 C 0.49542(16) 0.47977(9) 0.94331(6) 0.0392(4) Uani 1 1 d . .
C73 C 0.43318(15) 0.52252(10) 0.91900(6) 0.0359(4) Uani 1 1 d . .
H73 H 0.3679 0.5103 0.9099 0.043 Uiso 1 1 calc R U
C74 C 0.46102(18) 0.41420(10) 0.95436(8) 0.0491(5) Uani 1 1 d . .
H74A H 0.4780 0.3819 0.9351 0.074 Uiso 1 1 calc R U
H74B H 0.3910 0.4150 0.9523 0.074 Uiso 1 1 calc R U
H74C H 0.4917 0.4031 0.9828 0.074 Uiso 1 1 calc R U
C75 C 0.72219(15) 0.57906(10) 0.96292(6) 0.0390(4) Uani 1 1 d . .
H75 H 0.7634 0.5496 0.9799 0.047 Uiso 1 1 calc R U
C76 C 0.85334(15) 0.65114(10) 0.97565(6) 0.0383(4) Uani 1 1 d . .
H76 H 0.8857 0.6121 0.9896 0.046 Uiso 1 1 calc R U
C77 C 0.91126(15) 0.67560(9) 0.94396(6) 0.0345(4) Uani 1 1 d . .
H77 H 0.8777 0.7136 0.9290 0.041 Uiso 1 1 calc R U
C78 C 1.01207(15) 0.69587(10) 0.96591(6) 0.0391(4) Uani 1 1 d . .
H78A H 1.0470 0.6577 0.9792 0.047 Uiso 1 1 calc R U
H78B H 1.0483 0.7130 0.9452 0.047 Uiso 1 1 calc R U
C79 C 1.00722(18) 0.74696(11) 0.99869(7) 0.0478(5) Uani 1 1 d . .
H79A H 0.9783 0.7867 0.9851 0.057 Uiso 1 1 calc R U
H79B H 1.0731 0.7573 1.0134 0.057 Uiso 1 1 calc R U
C80 C 0.94739(19) 0.72362(13) 1.02995(7) 0.0545(6) Uani 1 1 d . .
H80A H 0.9804 0.6869 1.0459 0.065 Uiso 1 1 calc R U
H80B H 0.9415 0.7587 1.0498 0.065 Uiso 1 1 calc R U
C81 C 0.84802(18) 0.70280(13) 1.00847(7) 0.0509(6) Uani 1 1 d . .
H81A H 0.8125 0.7406 0.9951 0.061 Uiso 1 1 calc R U
H81B H 0.8122 0.6856 1.0294 0.061 Uiso 1 1 calc R U
C82 C 0.88241(13) 0.63568(9) 0.87623(6) 0.0308(4) Uani 1 1 d . .
H82 H 0.8546 0.6768 0.8690 0.037 Uiso 1 1 calc R U
C83 C 0.88229(12) 0.58793(9) 0.84307(5) 0.0291(4) Uani 1 1 d . .
C84 C 0.84815(12) 0.60626(9) 0.80175(6) 0.0279(4) Uani 1 1 d . .
C85 C 0.84644(13) 0.56086(9) 0.76975(6) 0.0299(4) Uani 1 1 d . .
C86 C 0.87816(14) 0.49852(9) 0.77956(6) 0.0341(4) Uani 1 1 d . .
H86 H 0.8764 0.4682 0.7577 0.041 Uiso 1 1 calc R U
C87 C 0.91239(15) 0.47879(10) 0.82008(6) 0.0379(4) Uani 1 1 d . .
C88 C 0.91369(14) 0.52448(9) 0.85131(6) 0.0357(4) Uani 1 1 d . .
H88 H 0.9368 0.5121 0.8793 0.043 Uiso 1 1 calc R U
C89 C 0.9459(2) 0.41070(11) 0.83008(8) 0.0566(6) Uani 1 1 d . .
H89A H 0.8941 0.3806 0.8188 0.085 Uiso 1 1 calc R U
H89B H 0.9628 0.4054 0.8603 0.085 Uiso 1 1 calc R U
H89C H 1.0024 0.4018 0.8176 0.085 Uiso 1 1 calc R U
C90 C 0.81444(13) 0.57963(9) 0.72640(6) 0.0313(4) Uani 1 1 d . .
H90 H 0.8122 0.5481 0.7052 0.038 Uiso 1 1 calc R U

loop_
_atom_site_aniso_label
_atom_site_aniso_U_11
_atom_site_aniso_U_22
_atom_site_aniso_U_33
_atom_site_aniso_U_23
_atom_site_aniso_U_13
_atom_site_aniso_U_12
O1 0.0353(7) 0.0263(6) 0.0427(7) -0.0033(5) 0.0126(6) -0.0017(5)
O2 0.0313(7) 0.0282(6) 0.0398(7) 0.0043(5) -0.0002(5) -0.0036(5)
O3 0.0394(7) 0.0283(6) 0.0286(6) -0.0016(5) 0.0046(5) 0.0062(5)
O4 0.0341(7) 0.0240(6) 0.0454(7) -0.0040(5) 0.0131(6) 0.0002(5)
O5 0.0394(7) 0.0323(7) 0.0453(8) 0.0049(6) 0.0046(6) -0.0001(6)
O6 0.0355(7) 0.0298(6) 0.0268(6) -0.0011(5) 0.0011(5) 0.0034(5)
N1 0.0303(8) 0.0312(8) 0.0316(8) -0.0015(6) 0.0038(6) 0.0028(6)
N1S 0.0817(19) 0.095(2) 0.0807(18) 0.0302(16) -0.0093(16) -0.0155(16)
N2 0.0307(8) 0.0348(8) 0.0304(7) -0.0001(6) 0.0057(6) 0.0004(6)
N3 0.0274(7) 0.0295(8) 0.0331(8) -0.0019(6) 0.0056(6) -0.0007(6)
N4 0.0287(8) 0.0311(8) 0.0322(8) 0.0003(6) 0.0049(6) -0.0034(6)
N5 0.0318(8) 0.0320(8) 0.0285(7) 0.0014(6) 0.0019(6) -0.0038(6)
N6 0.0329(8) 0.0316(8) 0.0269(7) 0.0002(6) 0.0038(6) -0.0042(6)
N7 0.0295(8) 0.0357(8) 0.0251(7) -0.0043(6) 0.0029(6) -0.0013(6)
N8 0.0292(8) 0.0403(9) 0.0299(7) -0.0020(7) 0.0051(6) -0.0023(7)
N9 0.0257(7) 0.0255(7) 0.0385(8) -0.0018(6) 0.0079(6) 0.0011(6)
N10 0.0356(9) 0.0261(8) 0.0412(9) 0.0042(7) 0.0042(7) 0.0022(7)
N11 0.0383(9) 0.0386(9) 0.0348(8) -0.0027(7) 0.0038(7) 0.0027(7)
N12 0.0398(9) 0.0355(8) 0.0269(8) -0.0042(6) 0.0015(6) 0.0028(7)
C1 0.0318(9) 0.0312(9) 0.0283(8) -0.0003(7) 0.0059(7) 0.0012(7)
C1S 0.0616(16) 0.0540(14) 0.0573(15) 0.0066(12) 0.0131(13) -0.0099(12)
C2 0.0331(9) 0.0317(9) 0.0280(8) -0.0027(7) 0.0061(7) -0.0008(8)
C2S 0.0535(14) 0.0584(15) 0.0631(15) -0.0038(12) 0.0128(12) -0.0027(12)
C3 0.0374(10) 0.0439(11) 0.0316(9) 0.0052(8) 0.0012(8) -0.0006(9)
C4 0.0515(12) 0.0398(11) 0.0308(9) 0.0046(8) 0.0076(9) 0.0007(9)
C5 0.0425(11) 0.0422(11) 0.0418(11) 0.0051(9) 0.0148(9) -0.0066(9)
C6 0.0331(10) 0.0364(10) 0.0373(10) 0.0001(8) 0.0078(8) -0.0006(8)
C7 0.0308(9) 0.0345(10) 0.0301(9) -0.0051(7) 0.0058(7) 0.0033(8)
C8 0.0320(9) 0.0296(9) 0.0341(9) -0.0009(7) 0.0036(7) -0.0007(7)
C9 0.0267(9) 0.0268(9) 0.0337(9) -0.0001(7) 0.0003(7) -0.0007(7)
C10 0.0269(9) 0.0291(9) 0.0328(9) -0.0033(7) 0.0008(7) 0.0033(7)
C11 0.0269(9) 0.0358(10) 0.0402(10) -0.0006(8) 0.0052(8) -0.0023(8)
C12 0.0295(9) 0.0271(9) 0.0414(10) -0.0031(8) 0.0053(8) -0.0001(7)
C13 0.0335(9) 0.0299(9) 0.0379(10) -0.0054(8) 0.0075(8) 0.0005(8)
C14 0.0378(10) 0.0294(10) 0.0558(12) -0.0071(9) 0.0084(9) -0.0044(8)
C15 0.0276(9) 0.0266(9) 0.0342(9) -0.0005(7) 0.0027(7) 0.0001(7)
C16 0.0281(9) 0.0246(8) 0.0351(9) -0.0040(7) 0.0054(7) 0.0000(7)
C17 0.0248(9) 0.0332(9) 0.0357(9) -0.0022(8) 0.0060(7) -0.0027(7)
C18 0.0305(9) 0.0423(11) 0.0405(10) -0.0101(9) 0.0111(8) -0.0030(8)
C19 0.0285(10) 0.0447(12) 0.0611(13) -0.0156(10) 0.0125(9) 0.0000(9)
C20 0.0343(10) 0.0351(11) 0.0627(13) -0.0091(10) -0.0002(9) 0.0093(9)
C21 0.0361(10) 0.0347(10) 0.0420(10) 0.0002(8) 0.0019(8) 0.0057(8)
C22 0.0331(9) 0.0335(10) 0.0313(9) -0.0015(8) 0.0073(7) -0.0059(8)
C23 0.0342(10) 0.0345(10) 0.0281(9) -0.0008(7) 0.0067(7) -0.0024(8)
C24 0.0394(10) 0.0256(9) 0.0264(8) 0.0030(7) 0.0088(7) -0.0009(7)
C25 0.0335(9) 0.0342(10) 0.0285(8) -0.0025(7) 0.0056(7) -0.0035(8)
C26 0.0363(10) 0.0382(10) 0.0323(9) 0.0024(8) 0.0016(8) 0.0023(8)
C27 0.0467(11) 0.0293(10) 0.0366(10) 0.0066(8) 0.0065(8) 0.0001(8)
C28 0.0401(10) 0.0325(10) 0.0369(10) -0.0002(8) 0.0073(8) -0.0092(8)
C29 0.0541(13) 0.0347(11) 0.0594(14) 0.0120(10) 0.0014(11) -0.0023(10)
C30 0.0350(10) 0.0291(9) 0.0293(9) 0.0006(7) 0.0034(7) -0.0004(7)
C31 0.0342(9) 0.0324(9) 0.0266(8) 0.0000(7) 0.0027(7) -0.0060(8)
C32 0.0322(9) 0.0329(9) 0.0272(9) 0.0008(7) -0.0006(7) -0.0013(8)
C33 0.0350(10) 0.0447(11) 0.0356(10) -0.0019(9) 0.0052(8) -0.0115(9)
C34 0.0423(11) 0.0421(11) 0.0386(10) -0.0062(9) 0.0001(9) -0.0147(9)
C35 0.0539(13) 0.0463(12) 0.0353(10) -0.0113(9) 0.0067(9) -0.0134(10)
C36 0.0453(11) 0.0424(11) 0.0293(9) -0.0048(8) 0.0072(8) -0.0085(9)
C37 0.0298(9) 0.0288(9) 0.0335(9) 0.0038(7) 0.0026(7) -0.0013(7)
C38 0.0251(8) 0.0268(9) 0.0332(9) -0.0007(7) 0.0051(7) -0.0041(7)
C39 0.0225(8) 0.0277(9) 0.0379(9) -0.0005(7) 0.0050(7) -0.0019(7)
C40 0.0202(8) 0.0297(9) 0.0349(9) 0.0012(7) 0.0036(7) -0.0010(7)
C41 0.0252(9) 0.0344(10) 0.0327(9) -0.0051(7) 0.0062(7) -0.0054(7)
C42 0.0237(8) 0.0304(9) 0.0426(10) -0.0056(8) 0.0063(7) 0.0005(7)
C43 0.0281(9) 0.0281(9) 0.0375(10) 0.0039(7) 0.0002(7) -0.0001(7)
C44 0.0396(11) 0.0310(10) 0.0471(11) -0.0052(8) 0.0089(9) 0.0037(8)
C45 0.0250(8) 0.0292(9) 0.0324(9) -0.0011(7) 0.0043(7) -0.0019(7)
C46 0.0333(9) 0.0354(10) 0.0262(8) -0.0036(7) 0.0076(7) -0.0023(8)
C47 0.0345(10) 0.0331(10) 0.0295(9) -0.0021(7) 0.0044(7) -0.0036(8)
C48 0.0456(12) 0.0522(13) 0.0334(10) 0.0078(9) 0.0014(9) -0.0031(10)
C49 0.0661(15) 0.0440(12) 0.0373(11) 0.0078(9) 0.0107(10) -0.0042(11)
C50 0.0579(14) 0.0520(13) 0.0416(11) 0.0019(10) 0.0226(10) -0.0120(11)
C51 0.0383(11) 0.0480(12) 0.0374(10) -0.0040(9) 0.0112(8) -0.0081(9)
C52 0.0283(9) 0.0291(9) 0.0342(9) -0.0001(7) 0.0023(7) 0.0017(7)
C53 0.0268(9) 0.0300(9) 0.0346(9) 0.0028(7) 0.0021(7) 0.0006(7)
C54 0.0282(9) 0.0257(9) 0.0329(9) -0.0027(7) 0.0006(7) 0.0059(7)
C55 0.0249(9) 0.0295(9) 0.0373(9) -0.0018(7) 0.0033(7) 0.0019(7)
C56 0.0273(9) 0.0291(9) 0.0404(10) -0.0032(8) 0.0058(8) -0.0003(7)
C57 0.0308(9) 0.0271(9) 0.0362(9) -0.0055(7) 0.0035(7) 0.0015(7)
C58 0.0273(9) 0.0329(9) 0.0350(9) -0.0038(7) 0.0063(7) 0.0035(7)
C59 0.0421(11) 0.0318(10) 0.0475(11) -0.0080(9) 0.0106(9) -0.0008(8)
C60 0.0245(8) 0.0287(9) 0.0392(10) 0.0003(8) 0.0045(7) -0.0012(7)
C61 0.0282(9) 0.0221(8) 0.0375(9) 0.0000(7) 0.0083(7) 0.0008(7)
C62 0.0344(10) 0.0222(8) 0.0403(10) 0.0018(7) 0.0071(8) 0.0012(7)
C63 0.0534(12) 0.0355(10) 0.0404(11) 0.0007(8) 0.0174(9) 0.0103(9)
C64 0.0564(13) 0.0404(11) 0.0510(12) 0.0059(10) 0.0267(11) 0.0181(10)
C65 0.0328(10) 0.0321(10) 0.0603(13) 0.0063(9) 0.0160(9) 0.0098(8)
C66 0.0289(9) 0.0272(9) 0.0399(10) 0.0030(8) 0.0079(8) 0.0023(7)
C67 0.0385(10) 0.0256(9) 0.0345(9) -0.0011(7) 0.0092(8) 0.0019(8)
C68 0.0423(10) 0.0302(9) 0.0288(9) 0.0001(7) 0.0079(8) 0.0054(8)
C69 0.0448(11) 0.0269(9) 0.0314(9) -0.0004(7) 0.0102(8) 0.0016(8)
C70 0.0406(11) 0.0365(10) 0.0325(9) -0.0017(8) 0.0049(8) 0.0041(8)
C71 0.0484(12) 0.0332(10) 0.0386(10) 0.0058(8) 0.0029(9) 0.0107(9)
C72 0.0529(12) 0.0293(10) 0.0366(10) 0.0016(8) 0.0117(9) 0.0023(9)
C73 0.0388(10) 0.0353(10) 0.0341(9) -0.0054(8) 0.0080(8) 0.0022(8)
C74 0.0587(14) 0.0326(11) 0.0552(13) 0.0075(10) 0.0084(11) 0.0002(10)
C75 0.0419(11) 0.0411(11) 0.0317(9) -0.0004(8) 0.0008(8) 0.0076(9)
C76 0.0404(11) 0.0446(11) 0.0288(9) -0.0031(8) 0.0034(8) -0.0013(9)
C77 0.0417(10) 0.0308(9) 0.0289(9) -0.0053(7) 0.0011(8) 0.0039(8)
C78 0.0434(11) 0.0420(11) 0.0303(9) -0.0012(8) 0.0024(8) -0.0035(9)
C79 0.0562(13) 0.0486(12) 0.0355(10) -0.0114(9) 0.0005(9) -0.0107(11)
C80 0.0694(16) 0.0616(15) 0.0308(10) -0.0138(10) 0.0047(10) -0.0111(12)
C81 0.0563(14) 0.0617(15) 0.0358(10) -0.0146(10) 0.0112(10) -0.0045(11)
C82 0.0303(9) 0.0298(9) 0.0307(9) -0.0009(7) 0.0018(7) 0.0001(7)
C83 0.0257(8) 0.0297(9) 0.0314(9) -0.0059(7) 0.0040(7) -0.0044(7)
C84 0.0221(8) 0.0275(9) 0.0332(9) -0.0025(7) 0.0025(7) -0.0016(7)
C85 0.0262(9) 0.0304(9) 0.0321(9) -0.0045(7) 0.0028(7) -0.0030(7)
C86 0.0359(10) 0.0313(10) 0.0343(9) -0.0084(8) 0.0044(8) -0.0002(8)
C87 0.0390(10) 0.0312(10) 0.0412(10) -0.0045(8) 0.0017(8) 0.0027(8)
C88 0.0388(10) 0.0347(10) 0.0309(9) 0.0006(8) -0.0004(8) 0.0006(8)
C89 0.0838(18) 0.0328(11) 0.0489(13) -0.0024(10) 0.0014(12) 0.0146(11)
C90 0.0275(9) 0.0356(10) 0.0307(9) -0.0084(8) 0.0050(7) -0.0019(7)

loop_
_atom_type_symbol
_atom_type_description
_atom_type_scat_dispersion_real
_atom_type_scat_dispersion_imag
_atom_type_scat_source
C C 0.0181 0.0091 'International Tables Vol C Tables 4.2.6.8 and 6.1.1.4'
H H 0.0000 0.0000 'International Tables Vol C Tables 4.2.6.8 and 6.1.1.4'
N N 0.0311 0.0180 'International Tables Vol C Tables 4.2.6.8 and 6.1.1.4'
O O 0.0492 0.0322 'International Tables Vol C Tables 4.2.6.8 and 6.1.1.4'

loop_
_geom_angle_atom_site_label_1
_geom_angle_atom_site_label_2
_geom_angle_atom_site_label_3
_geom_angle
C9 O1 H1 109.5
C24 O2 H2 109.5
C39 O3 H3 109.5
C54 O4 H4 109.5
C69 O5 H5 109.5
C84 O6 H6 109.5
C45 N1 C1 116.24(16)
C7 N2 C2 118.56(16)
C15 N3 C16 116.84(15)
C22 N4 C17 121.13(16)
C30 N5 C31 116.77(16)
C37 N6 C32 119.10(16)
C90 N7 C46 119.94(16)
C52 N8 C47 116.03(16)
C60 N9 C61 119.57(16)
C67 N10 C62 116.90(16)
C75 N11 C76 118.70(17)
C82 N12 C77 117.26(16)
N1 C1 C6 110.12(15)
N1 C1 C2 109.87(15)
C6 C1 C2 109.52(15)
N1 C1 H1A 109.1
C6 C1 H1A 109.1
C2 C1 H1A 109.1
N1S C1S C2S 178.5(3)
N2 C2 C3 109.99(15)
N2 C2 C1 110.03(14)
C3 C2 C1 109.99(15)
N2 C2 H2A 108.9
C3 C2 H2A 108.9
C1 C2 H2A 108.9
C1S C2S H2S1 109.5
C1S C2S H2S2 109.5
H2S1 C2S H2S2 109.5
C1S C2S H2S3 109.5
H2S1 C2S H2S3 109.5
H2S2 C2S H2S3 109.5
C4 C3 C2 111.61(17)
C4 C3 H3A 109.3
C2 C3 H3A 109.3
C4 C3 H3B 109.3
C2 C3 H3B 109.3
H3A C3 H3B 108.0
C3 C4 C5 111.15(16)
C3 C4 H4A 109.4
C5 C4 H4A 109.4
C3 C4 H4B 109.4
C5 C4 H4B 109.4
H4A C4 H4B 108.0
C4 C5 C6 110.71(17)
C4 C5 H5A 109.5
C6 C5 H5A 109.5
C4 C5 H5B 109.5
C6 C5 H5B 109.5
H5A C5 H5B 108.1
C1 C6 C5 110.59(16)
C1 C6 H6A 109.5
C5 C6 H6A 109.5
C1 C6 H6B 109.5
C5 C6 H6B 109.5
H6A C6 H6B 108.1
N2 C7 C8 122.64(17)
N2 C7 H7 118.7
C8 C7 H7 118.7
C13 C8 C9 118.98(18)
C13 C8 C7 120.01(17)
C9 C8 C7 121.01(17)
O1 C9 C10 119.19(16)
O1 C9 C8 120.90(17)
C10 C9 C8 119.90(17)
C9 C10 C11 118.72(17)
C9 C10 C15 119.67(16)
C11 C10 C15 121.59(17)
C12 C11 C10 122.52(18)
C12 C11 H11 118.7
C10 C11 H11 118.7
C13 C12 C11 116.97(17)
C13 C12 C14 121.23(18)
C11 C12 C14 121.79(18)
C12 C13 C8 122.90(18)
C12 C13 H13 118.5
C8 C13 H13 118.5
C12 C14 H14A 109.5
C12 C14 H14B 109.5
H14A C14 H14B 109.5
C12 C14 H14C 109.5
H14A C14 H14C 109.5
H14B C14 H14C 109.5
N3 C15 C10 124.08(17)
N3 C15 H15 118.0
C10 C15 H15 118.0
N3 C16 C17 110.54(15)
N3 C16 C21 109.77(15)
C17 C16 C21 110.53(16)
N3 C16 H16 108.6
C17 C16 H16 108.6
C21 C16 H16 108.6
N4 C17 C16 110.38(15)
N4 C17 C18 108.33(15)
C16 C17 C18 110.66(16)
N4 C17 H17 109.1
C16 C17 H17 109.1
C18 C17 H17 109.1
C19 C18 C17 111.68(16)
C19 C18 H18A 109.3
C17 C18 H18A 109.3
C19 C18 H18B 109.3
C17 C18 H18B 109.3
H18A C18 H18B 107.9
C20 C19 C18 111.71(17)
C20 C19 H19A 109.3
C18 C19 H19A 109.3
C20 C19 H19B 109.3
C18 C19 H19B 109.3
H19A C19 H19B 107.9
C19 C20 C21 110.98(18)
C19 C20 H20A 109.4
C21 C20 H20A 109.4
C19 C20 H20B 109.4
C21 C20 H20B 109.4
H20A C20 H20B 108.0
C20 C21 C16 111.88(17)
C20 C21 H21A 109.2
C16 C21 H21A 109.2
C20 C21 H21B 109.2
C16 C21 H21B 109.2
H21A C21 H21B 107.9
N4 C22 C23 121.54(17)
N4 C22 H22 119.2
C23 C22 H22 119.2
C28 C23 C24 119.60(18)
C28 C23 C22 120.59(17)
C24 C23 C22 119.80(17)
O2 C24 C25 118.88(17)
O2 C24 C23 121.59(17)
C25 C24 C23 119.53(17)
C26 C25 C24 118.59(17)
C26 C25 C30 122.62(17)
C24 C25 C30 118.77(17)
C27 C26 C25 122.60(18)
C27 C26 H26 118.7
C25 C26 H26 118.7
C26 C27 C28 117.71(18)
C26 C27 C29 121.24(19)
C28 C27 C29 121.05(19)
C23 C28 C27 121.90(18)
C23 C28 H28 119.1
C27 C28 H28 119.1
C27 C29 H29A 109.5
C27 C29 H29B 109.5
H29A C29 H29B 109.5
C27 C29 H29C 109.5
H29A C29 H29C 109.5
H29B C29 H29C 109.5
N5 C30 C25 123.63(17)
N5 C30 H30 118.2
C25 C30 H30 118.2
N5 C31 C36 109.57(15)
N5 C31 C32 109.76(15)
C36 C31 C32 110.15(15)
N5 C31 H31 109.1
C36 C31 H31 109.1
C32 C31 H31 109.1
N6 C32 C33 109.02(15)
N6 C32 C31 109.53(14)
C33 C32 C31 111.58(16)
N6 C32 H32 108.9
C33 C32 H32 108.9
C31 C32 H32 108.9
C34 C33 C32 112.15(16)
C34 C33 H33A 109.2
C32 C33 H33A 109.2
C34 C33 H33B 109.2
C32 C33 H33B 109.2
H33A C33 H33B 107.9
C33 C34 C35 110.56(17)
C33 C34 H34A 109.5
C35 C34 H34A 109.5
C33 C34 H34B 109.5
C35 C34 H34B 109.5
H34A C34 H34B 108.1
C36 C35 C34 110.68(18)
C36 C35 H35A 109.5
C34 C35 H35A 109.5
C36 C35 H35B 109.5
C34 C35 H35B 109.5
H35A C35 H35B 108.1
C35 C36 C31 112.20(16)
C35 C36 H36A 109.2
C31 C36 H36A 109.2
C35 C36 H36B 109.2
C31 C36 H36B 109.2
H36A C36 H36B 107.9
N6 C37 C38 122.49(17)
N6 C37 H37 118.8
C38 C37 H37 118.8
C43 C38 C39 119.67(17)
C43 C38 C37 119.03(16)
C39 C38 C37 121.21(16)
O3 C39 C40 119.59(16)
O3 C39 C38 120.58(16)
C40 C39 C38 119.79(17)
C41 C40 C39 118.64(17)
C41 C40 C45 122.57(17)
C39 C40 C45 118.80(16)
C42 C41 C40 122.60(17)
C42 C41 H41 118.7
C40 C41 H41 118.7
C41 C42 C43 117.55(17)
C41 C42 C44 122.52(17)
C43 C42 C44 119.89(18)
C38 C43 C42 121.59(17)
C38 C43 H43 119.2
C42 C43 H43 119.2
C42 C44 H44A 109.5
C42 C44 H44B 109.5
H44A C44 H44B 109.5
C42 C44 H44C 109.5
H44A C44 H44C 109.5
H44B C44 H44C 109.5
N1 C45 C40 123.51(17)
N1 C45 H45 118.2
C40 C45 H45 118.2
N7 C46 C47 110.13(15)
N7 C46 C51 107.87(15)
C47 C46 C51 110.58(16)
N7 C46 H46 109.4
C47 C46 H46 109.4
C51 C46 H46 109.4
N8 C47 C46 109.81(15)
N8 C47 C48 109.99(15)
C46 C47 C48 110.29(16)
N8 C47 H47 108.9
C46 C47 H47 108.9
C48 C47 H47 108.9
C49 C48 C47 110.73(17)
C49 C48 H48A 109.5
C47 C48 H48A 109.5
C49 C48 H48B 109.5
C47 C48 H48B 109.5
H48A C48 H48B 108.1
C50 C49 C48 111.63(19)
C50 C49 H49A 109.3
C48 C49 H49A 109.3
C50 C49 H49B 109.3
C48 C49 H49B 109.3
H49A C49 H49B 108.0
C49 C50 C51 111.44(18)
C49 C50 H50A 109.3
C51 C50 H50A 109.3
C49 C50 H50B 109.3
C51 C50 H50B 109.3
H50A C50 H50B 108.0
C50 C51 C46 111.74(17)
C50 C51 H51A 109.3
C46 C51 H51A 109.3
C50 C51 H51B 109.3
C46 C51 H51B 109.3
H51A C51 H51B 107.9
N8 C52 C53 123.86(17)
N8 C52 H52 118.1
C53 C52 H52 118.1
C54 C53 C58 118.64(17)
C54 C53 C52 119.21(17)
C58 C53 C52 122.09(17)
O4 C54 C53 118.56(17)
O4 C54 C55 121.00(16)
C53 C54 C55 120.44(16)
C56 C55 C54 118.91(17)
C56 C55 C60 120.48(17)
C54 C55 C60 120.61(16)
C57 C56 C55 122.26(18)
C57 C56 H56 118.9
C55 C56 H56 118.9
C58 C57 C56 117.95(17)
C58 C57 C59 121.54(17)
C56 C57 C59 120.51(18)
C57 C58 C53 121.79(17)
C57 C58 H58 119.1
C53 C58 H58 119.1
C57 C59 H59A 109.5
C57 C59 H59B 109.5
H59A C59 H59B 109.5
C57 C59 H59C 109.5
H59A C59 H59C 109.5
H59B C59 H59C 109.5
N9 C60 C55 122.10(17)
N9 C60 H60 118.9
C55 C60 H60 118.9
N9 C61 C66 109.35(15)
N9 C61 C62 110.48(15)
C66 C61 C62 110.05(15)
N9 C61 H61 109.0
C66 C61 H61 109.0
C62 C61 H61 109.0
N10 C62 C61 111.26(15)
N10 C62 C63 108.97(16)
C61 C62 C63 109.63(16)
N10 C62 H62 109.0
C61 C62 H62 109.0
C63 C62 H62 109.0
C64 C63 C62 111.49(17)
C64 C63 H63A 109.3
C62 C63 H63A 109.3
C64 C63 H63B 109.3
C62 C63 H63B 109.3
H63A C63 H63B 108.0
C65 C64 C63 111.15(17)
C65 C64 H64A 109.4
C63 C64 H64A 109.4
C65 C64 H64B 109.4
C63 C64 H64B 109.4
H64A C64 H64B 108.0
C64 C65 C66 111.31(17)
C64 C65 H65A 109.4
C66 C65 H65A 109.4
C64 C65 H65B 109.4
C66 C65 H65B 109.4
H65A C65 H65B 108.0
C65 C66 C61 111.13(16)
C65 C66 H66A 109.4
C61 C66 H66A 109.4
C65 C66 H66B 109.4
C61 C66 H66B 109.4
H66A C66 H66B 108.0
N10 C67 C68 123.28(18)
N10 C67 H67 118.4
C68 C67 H67 118.4
C69 C68 C73 119.52(18)
C69 C68 C67 119.54(17)
C73 C68 C67 120.91(18)
O5 C69 C68 119.59(17)
O5 C69 C70 120.88(18)
C68 C69 C70 119.53(18)
C71 C70 C69 119.06(19)
C71 C70 C75 119.89(18)
C69 C70 C75 120.99(19)
C72 C71 C70 122.41(18)
C72 C71 H71 118.8
C70 C71 H71 118.8
C73 C72 C71 117.41(19)
C73 C72 C74 120.9(2)
C71 C72 C74 121.67(19)
C72 C73 C68 122.05(19)
C72 C73 H73 119.0
C68 C73 H73 119.0
C72 C74 H74A 109.5
C72 C74 H74B 109.5
H74A C74 H74B 109.5
C72 C74 H74C 109.5
H74A C74 H74C 109.5
H74B C74 H74C 109.5
N11 C75 C70 122.40(19)
N11 C75 H75 118.8
C70 C75 H75 118.8
N11 C76 C77 110.75(15)
N11 C76 C81 108.89(18)
C77 C76 C81 110.35(18)
N11 C76 H76 108.9
C77 C76 H76 108.9
C81 C76 H76 108.9
N12 C77 C76 108.96(16)
N12 C77 C78 110.15(16)
C76 C77 C78 110.02(16)
N12 C77 H77 109.2
C76 C77 H77 109.2
C78 C77 H77 109.2
C79 C78 C77 111.33(18)
C79 C78 H78A 109.4
C77 C78 H78A 109.4
C79 C78 H78B 109.4
C77 C78 H78B 109.4
H78A C78 H78B 108.0
C78 C79 C80 110.87(19)
C78 C79 H79A 109.5
C80 C79 H79A 109.5
C78 C79 H79B 109.5
C80 C79 H79B 109.5
H79A C79 H79B 108.1
C81 C80 C79 111.21(18)
C81 C80 H80A 109.4
C79 C80 H80A 109.4
C81 C80 H80B 109.4
C79 C80 H80B 109.4
H80A C80 H80B 108.0
C80 C81 C76 111.4(2)
C80 C81 H81A 109.4
C76 C81 H81A 109.4
C80 C81 H81B 109.4
C76 C81 H81B 109.4
H81A C81 H81B 108.0
N12 C82 C83 122.90(17)
N12 C82 H82 118.6
C83 C82 H82 118.6
C88 C83 C84 118.78(17)
C88 C83 C82 122.33(17)
C84 C83 C82 118.88(16)
O6 C84 C83 118.83(16)
O6 C84 C85 121.65(16)
C83 C84 C85 119.52(17)
C86 C85 C84 119.48(17)
C86 C85 C90 120.15(17)
C84 C85 C90 120.34(17)
C85 C86 C87 122.49(17)
C85 C86 H86 118.8
C87 C86 H86 118.8
C86 C87 C88 117.16(18)
C86 C87 C89 121.64(18)
C88 C87 C89 121.19(19)
C87 C88 C83 122.57(18)
C87 C88 H88 118.7
C83 C88 H88 118.7
C87 C89 H89A 109.5
C87 C89 H89B 109.5
H89A C89 H89B 109.5
C87 C89 H89C 109.5
H89A C89 H89C 109.5
H89B C89 H89C 109.5
N7 C90 C85 121.37(16)
N7 C90 H90 119.3
C85 C90 H90 119.3

loop_
_geom_bond_atom_site_label_1
_geom_bond_atom_site_label_2
_geom_bond_distance
O1 C9 1.355(2)
O1 H1 0.8400
O2 C24 1.343(2)
O2 H2 0.8400
O3 C39 1.345(2)
O3 H3 0.8400
O4 C54 1.357(2)
O4 H4 0.8400
O5 C69 1.349(2)
O5 H5 0.8400
O6 C84 1.349(2)
O6 H6 0.8400
N1 C45 1.266(2)
N1 C1 1.468(2)
N1S C1S 1.131(4)
N2 C7 1.271(3)
N2 C2 1.453(2)
N3 C15 1.267(2)
N3 C16 1.458(2)
N4 C22 1.271(2)
N4 C17 1.451(2)
N5 C30 1.274(2)
N5 C31 1.461(2)
N6 C37 1.271(2)
N6 C32 1.460(2)
N7 C90 1.275(3)
N7 C46 1.458(2)
N8 C52 1.271(2)
N8 C47 1.462(2)
N9 C60 1.268(2)
N9 C61 1.462(2)
N10 C67 1.267(3)
N10 C62 1.456(2)
N11 C75 1.274(3)
N11 C76 1.466(3)
N12 C82 1.270(2)
N12 C77 1.460(2)
C1 C6 1.527(3)
C1 C2 1.534(3)
C1 H1A 1.0000
C1S C2S 1.444(4)
C2 C3 1.526(3)
C2 H2A 1.0000
C2S H2S1 0.9800
C2S H2S2 0.9800
C2S H2S3 0.9800
C3 C4 1.520(3)
C3 H3A 0.9900
C3 H3B 0.9900
C4 C5 1.522(3)
C4 H4A 0.9900
C4 H4B 0.9900
C5 C6 1.529(3)
C5 H5A 0.9900
C5 H5B 0.9900
C6 H6A 0.9900
C6 H6B 0.9900
C7 C8 1.461(3)
C7 H7 0.9500
C8 C13 1.389(3)
C8 C9 1.409(3)
C9 C10 1.397(3)
C10 C11 1.406(3)
C10 C15 1.477(3)
C11 C12 1.392(3)
C11 H11 0.9500
C12 C13 1.389(3)
C12 C14 1.508(3)
C13 H13 0.9500
C14 H14A 0.9800
C14 H14B 0.9800
C14 H14C 0.9800
C15 H15 0.9500
C16 C17 1.525(3)
C16 C21 1.530(3)
C16 H16 1.0000
C17 C18 1.536(3)
C17 H17 1.0000
C18 C19 1.520(3)
C18 H18A 0.9900
C18 H18B 0.9900
C19 C20 1.512(3)
C19 H19A 0.9900
C19 H19B 0.9900
C20 C21 1.523(3)
C20 H20A 0.9900
C20 H20B 0.9900
C21 H21A 0.9900
C21 H21B 0.9900
C22 C23 1.458(3)
C22 H22 0.9500
C23 C28 1.388(3)
C23 C24 1.410(3)
C24 C25 1.405(3)
C25 C26 1.401(3)
C25 C30 1.471(3)
C26 C27 1.386(3)
C26 H26 0.9500
C27 C28 1.393(3)
C27 C29 1.508(3)
C28 H28 0.9500
C29 H29A 0.9800
C29 H29B 0.9800
C29 H29C 0.9800
C30 H30 0.9500
C31 C36 1.529(3)
C31 C32 1.529(3)
C31 H31 1.0000
C32 C33 1.524(3)
C32 H32 1.0000
C33 C34 1.519(3)
C33 H33A 0.9900
C33 H33B 0.9900
C34 C35 1.525(3)
C34 H34A 0.9900
C34 H34B 0.9900
C35 C36 1.521(3)
C35 H35A 0.9900
C35 H35B 0.9900
C36 H36A 0.9900
C36 H36B 0.9900
C37 C38 1.464(3)
C37 H37 0.9500
C38 C43 1.390(3)
C38 C39 1.408(3)
C39 C40 1.400(3)
C40 C41 1.398(3)
C40 C45 1.468(3)
C41 C42 1.391(3)
C41 H41 0.9500
C42 C43 1.398(3)
C42 C44 1.509(3)
C43 H43 0.9500
C44 H44A 0.9800
C44 H44B 0.9800
C44 H44C 0.9800
C45 H45 0.9500
C46 C47 1.524(3)
C46 C51 1.533(3)
C46 H46 1.0000
C47 C48 1.539(3)
C47 H47 1.0000
C48 C49 1.519(3)
C48 H48A 0.9900
C48 H48B 0.9900
C49 C50 1.508(4)
C49 H49A 0.9900
C49 H49B 0.9900
C50 C51 1.521(3)
C50 H50A 0.9900
C50 H50B 0.9900
C51 H51A 0.9900
C51 H51B 0.9900
C52 C53 1.466(3)
C52 H52 0.9500
C53 C54 1.397(3)
C53 C58 1.409(3)
C54 C55 1.402(3)
C55 C56 1.391(3)
C55 C60 1.458(3)
C56 C57 1.390(3)
C56 H56 0.9500
C57 C58 1.388(3)
C57 C59 1.515(3)
C58 H58 0.9500
C59 H59A 0.9800
C59 H59B 0.9800
C59 H59C 0.9800
C60 H60 0.9500
C61 C66 1.527(2)
C61 C62 1.528(3)
C61 H61 1.0000
C62 C63 1.528(3)
C62 H62 1.0000
C63 C64 1.521(3)
C63 H63A 0.9900
C63 H63B 0.9900
C64 C65 1.516(3)
C64 H64A 0.9900
C64 H64B 0.9900
C65 C66 1.524(3)
C65 H65A 0.9900
C65 H65B 0.9900
C66 H66A 0.9900
C66 H66B 0.9900
C67 C68 1.474(3)
C67 H67 0.9500
C68 C69 1.396(3)
C68 C73 1.400(3)
C69 C70 1.410(3)
C70 C71 1.395(3)
C70 C75 1.459(3)
C71 C72 1.392(3)
C71 H71 0.9500
C72 C73 1.392(3)
C72 C74 1.512(3)
C73 H73 0.9500
C74 H74A 0.9800
C74 H74B 0.9800
C74 H74C 0.9800
C75 H75 0.9500
C76 C77 1.523(3)
C76 C81 1.530(3)
C76 H76 1.0000
C77 C78 1.532(3)
C77 H77 1.0000
C78 C79 1.520(3)
C78 H78A 0.9900
C78 H78B 0.9900
C79 C80 1.523(3)
C79 H79A 0.9900
C79 H79B 0.9900
C80 C81 1.513(3)
C80 H80A 0.9900
C80 H80B 0.9900
C81 H81A 0.9900
C81 H81B 0.9900
C82 C83 1.470(3)
C82 H82 0.9500
C83 C88 1.400(3)
C83 C84 1.403(3)
C84 C85 1.406(3)
C85 C86 1.388(3)
C85 C90 1.462(3)
C86 C87 1.388(3)
C86 H86 0.9500
C87 C88 1.393(3)
C87 C89 1.507(3)
C88 H88 0.9500
C89 H89A 0.9800
C89 H89B 0.9800
C89 H89C 0.9800
C90 H90 0.9500

loop_
_geom_torsion_atom_site_label_1
_geom_torsion_atom_site_label_2
_geom_torsion_atom_site_label_3
_geom_torsion_atom_site_label_4
_geom_torsion
C45 N1 C1 C6 -112.19(18)
C45 N1 C1 C2 127.10(17)
C7 N2 C2 C3 -124.16(18)
C7 N2 C2 C1 114.53(18)
N1 C1 C2 N2 -59.11(19)
C6 C1 C2 N2 179.81(15)
N1 C1 C2 C3 179.58(15)
C6 C1 C2 C3 58.5(2)
N2 C2 C3 C4 -178.33(16)
C1 C2 C3 C4 -57.0(2)
C2 C3 C4 C5 55.3(2)
C3 C4 C5 C6 -55.1(2)
N1 C1 C6 C5 179.93(16)
C2 C1 C6 C5 -59.1(2)
C4 C5 C6 C1 57.5(2)
C2 N2 C7 C8 179.91(16)
N2 C7 C8 C13 179.78(18)
N2 C7 C8 C9 0.5(3)
C13 C8 C9 O1 -178.57(17)
C7 C8 C9 O1 0.7(3)
C13 C8 C9 C10 0.3(3)
C7 C8 C9 C10 179.59(16)
O1 C9 C10 C11 177.96(16)
C8 C9 C10 C11 -1.0(3)
O1 C9 C10 C15 -0.6(3)
C8 C9 C10 C15 -179.53(16)
C9 C10 C11 C12 1.1(3)
C15 C10 C11 C12 179.67(17)
C10 C11 C12 C13 -0.6(3)
C10 C11 C12 C14 178.54(18)
C11 C12 C13 C8 -0.1(3)
C14 C12 C13 C8 -179.22(19)
C9 C8 C13 C12 0.2(3)
C7 C8 C13 C12 -179.07(18)
C16 N3 C15 C10 177.14(16)
C9 C10 C15 N3 -179.22(17)
C11 C10 C15 N3 2.3(3)
C15 N3 C16 C17 134.65(17)
C15 N3 C16 C21 -103.16(19)
C22 N4 C17 C16 124.44(18)
C22 N4 C17 C18 -114.26(19)
N3 C16 C17 N4 -62.99(19)
C21 C16 C17 N4 175.27(15)
N3 C16 C17 C18 177.10(14)
C21 C16 C17 C18 55.4(2)
N4 C17 C18 C19 -176.41(16)
C16 C17 C18 C19 -55.3(2)
C17 C18 C19 C20 55.1(2)
C18 C19 C20 C21 -54.8(2)
C19 C20 C21 C16 55.6(2)
N3 C16 C21 C20 -178.35(17)
C17 C16 C21 C20 -56.2(2)
C17 N4 C22 C23 177.32(16)
N4 C22 C23 C28 -179.75(18)
N4 C22 C23 C24 0.6(3)
C28 C23 C24 O2 178.74(17)
C22 C23 C24 O2 -1.6(3)
C28 C23 C24 C25 -2.3(3)
C22 C23 C24 C25 177.33(17)
O2 C24 C25 C26 -177.75(17)
C23 C24 C25 C26 3.2(3)
O2 C24 C25 C30 3.7(3)
C23 C24 C25 C30 -175.28(16)
C24 C25 C26 C27 -2.0(3)
C30 C25 C26 C27 176.45(19)
C25 C26 C27 C28 -0.2(3)
C25 C26 C27 C29 179.9(2)
C24 C23 C28 C27 0.0(3)
C22 C23 C28 C27 -179.64(18)
C26 C27 C28 C23 1.3(3)
C29 C27 C28 C23 -178.8(2)
C31 N5 C30 C25 179.58(16)
C26 C25 C30 N5 -5.5(3)
C24 C25 C30 N5 173.01(18)
C30 N5 C31 C36 -108.51(19)
C30 N5 C31 C32 130.42(17)
C37 N6 C32 C33 -111.76(19)
C37 N6 C32 C31 125.89(18)
N5 C31 C32 N6 -64.58(19)
C36 C31 C32 N6 174.71(15)
N5 C31 C32 C33 174.61(15)
C36 C31 C32 C33 53.9(2)
N6 C32 C33 C34 -176.14(17)
C31 C32 C33 C34 -55.0(2)
C32 C33 C34 C35 55.6(2)
C33 C34 C35 C36 -55.9(2)
C34 C35 C36 C31 56.8(2)
N5 C31 C36 C35 -176.27(17)
C32 C31 C36 C35 -55.4(2)
C32 N6 C37 C38 174.52(16)
N6 C37 C38 C43 -179.50(18)
N6 C37 C38 C39 -2.8(3)
C43 C38 C39 O3 -178.36(16)
C37 C38 C39 O3 5.0(3)
C43 C38 C39 C40 3.9(3)
C37 C38 C39 C40 -172.74(16)
O3 C39 C40 C41 179.00(16)
C38 C39 C40 C41 -3.3(3)
O3 C39 C40 C45 -1.1(2)
C38 C39 C40 C45 176.68(16)
C39 C40 C41 C42 -0.3(3)
C45 C40 C41 C42 179.80(16)
C40 C41 C42 C43 3.0(3)
C40 C41 C42 C44 -174.81(17)
C39 C38 C43 C42 -1.1(3)
C37 C38 C43 C42 175.67(17)
C41 C42 C43 C38 -2.4(3)
C44 C42 C43 C38 175.55(17)
C1 N1 C45 C40 178.38(16)
C41 C40 C45 N1 -6.1(3)
C39 C40 C45 N1 173.98(17)
C90 N7 C46 C47 118.39(18)
C90 N7 C46 C51 -120.84(19)
C52 N8 C47 C46 119.14(18)
C52 N8 C47 C48 -119.31(19)
N7 C46 C47 N8 -63.12(19)
C51 C46 C47 N8 177.76(15)
N7 C46 C47 C48 175.52(16)
C51 C46 C47 C48 56.4(2)
N8 C47 C48 C49 -178.43(18)
C46 C47 C48 C49 -57.2(2)
C47 C48 C49 C50 56.5(3)
C48 C49 C50 C51 -55.1(3)
C49 C50 C51 C46 54.5(3)
N7 C46 C51 C50 -175.87(17)
C47 C46 C51 C50 -55.4(2)
C47 N8 C52 C53 -178.74(16)
N8 C52 C53 C54 -173.12(17)
N8 C52 C53 C58 9.7(3)
C58 C53 C54 O4 -179.42(16)
C52 C53 C54 O4 3.3(2)
C58 C53 C54 C55 1.0(3)
C52 C53 C54 C55 -176.22(16)
O4 C54 C55 C56 179.34(17)
C53 C54 C55 C56 -1.1(3)
O4 C54 C55 C60 -0.2(3)
C53 C54 C55 C60 179.33(16)
C54 C55 C56 C57 0.3(3)
C60 C55 C56 C57 179.82(17)
C55 C56 C57 C58 0.7(3)
C55 C56 C57 C59 -179.13(18)
C56 C57 C58 C53 -0.8(3)
C59 C57 C58 C53 179.03(18)
C54 C53 C58 C57 -0.1(3)
C52 C53 C58 C57 177.09(17)
C61 N9 C60 C55 176.89(16)
C56 C55 C60 N9 -176.87(18)
C54 C55 C60 N9 2.7(3)
C60 N9 C61 C66 -123.82(18)
C60 N9 C61 C62 114.90(18)
C67 N10 C62 C61 127.95(18)
C67 N10 C62 C63 -111.0(2)
N9 C61 C62 N10 -60.31(19)
C66 C61 C62 N10 178.83(15)
N9 C61 C62 C63 179.08(15)
C66 C61 C62 C63 58.22(19)
N10 C62 C63 C64 -179.63(18)
C61 C62 C63 C64 -57.6(2)
C62 C63 C64 C65 55.8(3)
C63 C64 C65 C66 -54.3(2)
C64 C65 C66 C61 55.7(2)
N9 C61 C66 C65 -179.28(15)
C62 C61 C66 C65 -57.7(2)
C62 N10 C67 C68 174.51(17)
N10 C67 C68 C69 175.40(18)
N10 C67 C68 C73 -6.5(3)
C73 C68 C69 O5 179.79(17)
C67 C68 C69 O5 -2.1(3)
C73 C68 C69 C70 -0.4(3)
C67 C68 C69 C70 177.71(17)
O5 C69 C70 C71 -179.74(18)
C68 C69 C70 C71 0.5(3)
O5 C69 C70 C75 2.9(3)
C68 C69 C70 C75 -176.86(18)
C69 C70 C71 C72 0.5(3)
C75 C70 C71 C72 177.89(19)
C70 C71 C72 C73 -1.5(3)
C70 C71 C72 C74 178.7(2)
C71 C72 C73 C68 1.6(3)
C74 C72 C73 C68 -178.65(19)
C69 C68 C73 C72 -0.6(3)
C67 C68 C73 C72 -178.73(18)
C76 N11 C75 C70 175.61(18)
C71 C70 C75 N11 -177.6(2)
C69 C70 C75 N11 -0.3(3)
C75 N11 C76 C77 129.68(19)
C75 N11 C76 C81 -108.8(2)
C82 N12 C77 C76 119.32(19)
C82 N12 C77 C78 -119.90(19)
N11 C76 C77 N12 -61.4(2)
C81 C76 C77 N12 177.91(17)
N11 C76 C77 C78 177.70(16)
C81 C76 C77 C78 57.1(2)
N12 C77 C78 C79 -177.37(17)
C76 C77 C78 C79 -57.2(2)
C77 C78 C79 C80 56.1(3)
C78 C79 C80 C81 -55.2(3)
C79 C80 C81 C76 55.9(3)
N11 C76 C81 C80 -178.80(19)
C77 C76 C81 C80 -57.0(3)
C77 N12 C82 C83 -178.57(17)
N12 C82 C83 C88 5.9(3)
N12 C82 C83 C84 -175.10(18)
C88 C83 C84 O6 179.60(16)
C82 C83 C84 O6 0.6(2)
C88 C83 C84 C85 -0.1(3)
C82 C83 C84 C85 -179.18(16)
O6 C84 C85 C86 -179.45(17)
C83 C84 C85 C86 0.3(3)
O6 C84 C85 C90 2.5(3)
C83 C84 C85 C90 -177.77(16)
C84 C85 C86 C87 -0.3(3)
C90 C85 C86 C87 177.74(18)
C85 C86 C87 C88 0.2(3)
C85 C86 C87 C89 179.6(2)
C86 C87 C88 C83 0.0(3)
C89 C87 C88 C83 -179.4(2)
C84 C83 C88 C87 0.0(3)
C82 C83 C88 C87 179.02(18)
C46 N7 C90 C85 173.02(16)
C86 C85 C90 N7 -176.46(18)
C84 C85 C90 N7 1.6(3)

loop_
_platon_squeeze_void_nr
_platon_squeeze_void_average_x
_platon_squeeze_void_average_y
_platon_squeeze_void_average_z
_platon_squeeze_void_volume
_platon_squeeze_void_count_electrons
_platon_squeeze_void_content
1 0.000 0.500 0.000 462 108 ' '
2 0.158 0.506 0.443 150 35 ' '
3 -0.159 0.494 0.557 149 35 ' '
4 0.500 0.000 0.500 462 108 ' '
5 0.341 0.006 0.057 149 35 ' '
6 0.659 -0.006 0.943 149 35 ' '
